data_1512108
loop_
_publ_author_name
'Wang, Yi-Feng'
'Zhang, Feng-Lian'
'Chiba, Shunsuke'

_publ_contact_author
;
Dr Shunsuke Chiba
Division of Chemistry and Biological Chemistry
School of Physical and Mathematical Sciences
Nanyang Technological University
21 Nanyang Link
Singapore 637371
Singapore
;
_publ_section_title
;
 Oxidative radical skeletal rearrangement induced by molecular oxygen:
 synthesis of quinazolinones.
;
_journal_issue 11
_journal_name_full 'Organic letters'
_journal_page_first 2842
_journal_page_last 2845
_journal_paper_doi 10.1021/ol4011745
_journal_volume 15
_journal_year 2013
_chemical_formula_moiety 'C22 H18 N2 O2'
_chemical_formula_sum 'C22 H18 N2 O2'
_chemical_formula_weight 342.38
_chemical_name_systematic
; 
 ? 
;
_space_group_IT_number 15
_symmetry_cell_setting monoclinic
_symmetry_space_group_name_Hall '-C 2yc'
_symmetry_space_group_name_H-M 'C 1 2/c 1'
_atom_sites_solution_hydrogens geom
_atom_sites_solution_primary direct
_atom_sites_solution_secondary difmap
_audit_creation_method SHELXL-97
_cell_angle_alpha 90.00
_cell_angle_beta 93.549(3)
_cell_angle_gamma 90.00
_cell_formula_units_Z 8
_cell_length_a 27.442(3)
_cell_length_b 5.3305(4)
_cell_length_c 23.203(2)
_cell_measurement_reflns_used 1493
_cell_measurement_temperature 103(2)
_cell_measurement_theta_max 25.45
_cell_measurement_theta_min 2.37
_cell_volume 3387.6(5)
_computing_cell_refinement 'Bruker SAINT'
_computing_data_collection 'Bruker APEX2'
_computing_data_reduction 'Bruker SAINT'
_computing_molecular_graphics 'Bruker SHELXTL'
_computing_publication_material 'Bruker SHELXTL'
_computing_structure_refinement 'SHELXL-97 (Sheldrick, 2008)'
_computing_structure_solution 'SHELXS-97 (Sheldrick, 2008)'
_diffrn_ambient_temperature 103(2)
_diffrn_measured_fraction_theta_full 0.998
_diffrn_measured_fraction_theta_max 0.998
_diffrn_measurement_device_type 'Bruker APEX-II CCD'
_diffrn_measurement_method '\f and \w scans'
_diffrn_radiation_monochromator graphite
_diffrn_radiation_source 'fine-focus sealed tube'
_diffrn_radiation_type MoK\a
_diffrn_radiation_wavelength 0.71073
_diffrn_reflns_av_R_equivalents 0.0709
_diffrn_reflns_av_sigmaI/netI 0.0931
_diffrn_reflns_limit_h_max 39
_diffrn_reflns_limit_h_min -32
_diffrn_reflns_limit_k_max 7
_diffrn_reflns_limit_k_min -6
_diffrn_reflns_limit_l_max 33
_diffrn_reflns_limit_l_min -33
_diffrn_reflns_number 17670
_diffrn_reflns_theta_full 30.99
_diffrn_reflns_theta_max 30.99
_diffrn_reflns_theta_min 1.49
_exptl_absorpt_coefficient_mu 0.087
_exptl_absorpt_correction_T_max 0.9965
_exptl_absorpt_correction_T_min 0.9660
_exptl_absorpt_correction_type multi-scan
_exptl_absorpt_process_details sadabs
_exptl_crystal_colour colourless
_exptl_crystal_density_diffrn 1.343
_exptl_crystal_density_method 'not measured'
_exptl_crystal_description plate
_exptl_crystal_F_000 1440
_exptl_crystal_size_max 0.40
_exptl_crystal_size_mid 0.16
_exptl_crystal_size_min 0.04
_refine_diff_density_max 0.381
_refine_diff_density_min -0.434
_refine_diff_density_rms 0.119
_refine_ls_extinction_method none
_refine_ls_goodness_of_fit_ref 1.010
_refine_ls_hydrogen_treatment constr
_refine_ls_matrix_type full
_refine_ls_number_parameters 273
_refine_ls_number_reflns 5387
_refine_ls_number_restraints 4
_refine_ls_restrained_S_all 1.010
_refine_ls_R_factor_all 0.1229
_refine_ls_R_factor_gt 0.0596
_refine_ls_shift/su_max 0.001
_refine_ls_shift/su_mean 0.000
_refine_ls_structure_factor_coef Fsqd
_refine_ls_weighting_details 'calc w=1/[\s^2^(Fo^2^)+(0.0977P)^2^+0.0000P] where P=(Fo^2^+2Fc^2^)/3'
_refine_ls_weighting_scheme calc
_refine_ls_wR_factor_gt 0.1443
_refine_ls_wR_factor_ref 0.2003
_reflns_number_gt 3018
_reflns_number_total 5387
_reflns_threshold_expression >2sigma(I)
_cod_data_source_file ol4011745_si_003.cif
_cod_data_source_block 2s'
_cod_depositor_comments
;
The following automatic conversions were performed:

'_symmetry_cell_setting' value 'Monoclinic' changed to 'monoclinic'
according to /home/saulius/struct/CIF-dictionaries/cif_core.dic
dictionary named 'cif_core.dic' version 2.3.1 from 2005-06-27.

Automatic conversion script
Id: cif_fix_values 1891 2012-01-12 08:04:46Z andrius 
;
_cod_original_cell_volume 3387.7(5)
_cod_original_sg_symbol_H-M C2/c
_cod_database_code 1512108

loop_
_symmetry_equiv_pos_as_xyz
'x, y, z'
'-x, y, -z+1/2'
'x+1/2, y+1/2, z'
'-x+1/2, y+1/2, -z+1/2'
'-x, -y, -z'
'x, -y, z-1/2'
'-x+1/2, -y+1/2, -z'
'x+1/2, -y+1/2, z-1/2'

loop_
_atom_site_label
_atom_site_type_symbol
_atom_site_fract_x
_atom_site_fract_y
_atom_site_fract_z
_atom_site_U_iso_or_equiv
_atom_site_adp_type
_atom_site_occupancy
_atom_site_symmetry_multiplicity
_atom_site_calc_flag
_atom_site_refinement_flags
_atom_site_disorder_assembly
_atom_site_disorder_group
C1 C 0.09546(7) 0.9334(4) 0.03580(9) 0.0164(4) Uani 1 1 d . A .
C2 C 0.18150(7) 0.9106(3) 0.06990(8) 0.0150(4) Uani 1 1 d . A .
C3 C 0.16011(7) 1.2010(4) -0.00031(8) 0.0156(4) Uani 1 1 d . A .
C4 C 0.17466(7) 1.4000(4) -0.03514(8) 0.0179(4) Uani 1 1 d . . .
H4 H 0.2082 1.4441 -0.0355 0.022 Uiso 1 1 calc R . .
C5 C 0.14021(7) 1.5306(4) -0.06860(9) 0.0186(4) Uani 1 1 d . . .
H5 H 0.1501 1.6665 -0.0917 0.022 Uiso 1 1 calc R . .
C6 C 0.09068(7) 1.4653(4) -0.06907(9) 0.0192(4) Uani 1 1 d . . .
C7 C 0.07535(7) 1.2686(4) -0.03628(9) 0.0178(4) Uani 1 1 d . . .
H7 H 0.0419 1.2228 -0.0372 0.021 Uiso 1 1 calc R . .
C8 C 0.11060(7) 1.1368(3) -0.00137(8) 0.0150(4) Uani 1 1 d . . .
C9 C 0.12034(7) 0.6233(4) 0.11024(9) 0.0178(4) Uani 1 1 d . A .
H9A H 0.1481 0.5045 0.1145 0.021 Uiso 1 1 calc R . .
H9B H 0.0921 0.5315 0.0919 0.021 Uiso 1 1 calc R . .
C10 C 0.10754(7) 0.7076(4) 0.16970(9) 0.0181(4) Uani 1 1 d . . .
C11 C 0.0892(4) 0.9462(19) 0.1814(5) 0.0201(17) Uani 0.43(3) 1 d PD A 1
H11 H 0.0860 1.0679 0.1515 0.024 Uiso 0.43(3) 1 calc PR A 1
C12 C 0.0754(5) 1.007(3) 0.2366(5) 0.027(2) Uani 0.43(3) 1 d PD A 1
H12 H 0.0623 1.1678 0.2437 0.033 Uiso 0.43(3) 1 calc PR A 1
C14 C 0.1009(7) 0.599(4) 0.2698(8) 0.039(3) Uani 0.43(3) 1 d PD A 1
H14 H 0.1051 0.4811 0.3005 0.046 Uiso 0.43(3) 1 calc PR A 1
C15 C 0.1144(6) 0.536(3) 0.2152(7) 0.028(3) Uani 0.43(3) 1 d PD A 1
H15 H 0.1284 0.3763 0.2086 0.034 Uiso 0.43(3) 1 calc PR A 1
C11A C 0.0737(5) 0.897(2) 0.1766(3) 0.031(2) Uani 0.57(3) 1 d PD A 2
H11A H 0.0593 0.9813 0.1437 0.037 Uiso 0.57(3) 1 calc PR A 2
C12A C 0.0609(5) 0.963(2) 0.2315(4) 0.038(2) Uani 0.57(3) 1 d PD A 2
H12A H 0.0383 1.0956 0.2360 0.046 Uiso 0.57(3) 1 calc PR A 2
C14A C 0.1128(5) 0.653(3) 0.2729(6) 0.036(2) Uani 0.57(3) 1 d PD A 2
H14A H 0.1267 0.5662 0.3057 0.043 Uiso 0.57(3) 1 calc PR A 2
C15A C 0.1260(4) 0.585(2) 0.2184(5) 0.0247(18) Uani 0.57(3) 1 d PD A 2
H15A H 0.1483 0.4506 0.2146 0.030 Uiso 0.57(3) 1 calc PR A 2
C13 C 0.08073(9) 0.8375(5) 0.28022(11) 0.0333(6) Uani 1 1 d . . .
H13 H 0.0709 0.8793 0.3176 0.040 Uiso 1 1 calc R A 1
C16 C 0.21943(7) 0.8046(4) 0.11244(9) 0.0162(4) Uani 1 1 d . . .
C17 C 0.22994(8) 0.9334(4) 0.16350(10) 0.0270(5) Uani 1 1 d . . .
H17 H 0.2111 1.0764 0.1723 0.032 Uiso 1 1 calc R . .
C18 C 0.26765(9) 0.8559(4) 0.20198(10) 0.0306(5) Uani 1 1 d . . .
H18 H 0.2748 0.9472 0.2366 0.037 Uiso 1 1 calc R . .
C19 C 0.29477(7) 0.6460(4) 0.18997(9) 0.0209(4) Uani 1 1 d . . .
H19 H 0.3204 0.5915 0.2165 0.025 Uiso 1 1 calc R . .
C20 C 0.28452(8) 0.5162(4) 0.13938(10) 0.0245(5) Uani 1 1 d . . .
H20 H 0.3031 0.3718 0.1310 0.029 Uiso 1 1 calc R . .
C21 C 0.24702(8) 0.5954(4) 0.10032(10) 0.0244(5) Uani 1 1 d . . .
H21 H 0.2403 0.5058 0.0653 0.029 Uiso 1 1 calc R . .
C22 C 0.00963(8) 1.5721(6) -0.10248(13) 0.0439(8) Uani 1 1 d . . .
H22A H 0.0019 1.4000 -0.1148 0.066 Uiso 1 1 calc R . .
H22B H -0.0079 1.6905 -0.1286 0.066 Uiso 1 1 calc R . .
H22C H -0.0003 1.5975 -0.0630 0.066 Uiso 1 1 calc R . .
N1 N 0.13350(6) 0.8292(3) 0.07166(7) 0.0156(3) Uani 1 1 d . . .
N2 N 0.19549(6) 1.0831(3) 0.03562(7) 0.0174(4) Uani 1 1 d . . .
O1 O 0.05351(5) 0.8579(3) 0.03820(7) 0.0243(4) Uani 1 1 d . . .
O2 O 0.06090(5) 1.6135(3) -0.10400(7) 0.0277(4) Uani 1 1 d . . .

loop_
_atom_site_aniso_label
_atom_site_aniso_U_11
_atom_site_aniso_U_22
_atom_site_aniso_U_33
_atom_site_aniso_U_23
_atom_site_aniso_U_13
_atom_site_aniso_U_12
C1 0.0143(9) 0.0170(10) 0.0177(10) 0.0003(8) -0.0002(7) 0.0004(7)
C2 0.0137(8) 0.0163(9) 0.0151(9) -0.0013(7) 0.0007(7) -0.0021(7)
C3 0.0162(9) 0.0183(10) 0.0123(9) -0.0008(7) 0.0009(7) -0.0011(7)
C4 0.0159(9) 0.0220(10) 0.0159(10) -0.0011(8) 0.0013(8) -0.0045(7)
C5 0.0215(10) 0.0199(10) 0.0147(10) 0.0030(8) 0.0029(8) -0.0018(8)
C6 0.0199(9) 0.0226(10) 0.0150(10) 0.0008(8) 0.0014(8) 0.0049(8)
C7 0.0127(8) 0.0239(10) 0.0170(10) 0.0004(8) 0.0026(7) 0.0010(7)
C8 0.0150(8) 0.0169(9) 0.0134(9) -0.0011(7) 0.0027(7) -0.0003(7)
C9 0.0157(9) 0.0148(9) 0.0229(11) 0.0050(8) 0.0022(8) -0.0013(7)
C10 0.0139(9) 0.0189(10) 0.0216(11) 0.0034(8) 0.0018(8) -0.0034(7)
C11 0.019(4) 0.018(3) 0.023(3) 0.001(2) 0.001(3) -0.008(3)
C12 0.022(5) 0.031(4) 0.029(4) -0.009(3) 0.008(3) -0.006(3)
C14 0.050(8) 0.042(7) 0.025(5) 0.013(5) 0.010(5) 0.006(5)
C15 0.030(6) 0.032(6) 0.023(4) 0.009(4) 0.000(4) 0.000(4)
C11A 0.038(5) 0.034(4) 0.022(3) 0.002(3) 0.003(3) 0.013(4)
C12A 0.040(5) 0.041(5) 0.034(3) -0.002(3) 0.006(4) 0.016(4)
C14A 0.046(5) 0.040(5) 0.022(3) 0.007(3) -0.005(3) 0.002(4)
C15A 0.028(4) 0.021(4) 0.025(3) 0.000(2) -0.004(3) 0.004(3)
C13 0.0312(12) 0.0460(15) 0.0236(12) -0.0007(11) 0.0088(10) -0.0051(11)
C16 0.0146(9) 0.0180(10) 0.0160(10) 0.0017(7) 0.0000(7) -0.0035(7)
C17 0.0287(11) 0.0294(12) 0.0222(11) -0.0073(9) -0.0032(9) 0.0132(9)
C18 0.0330(12) 0.0380(13) 0.0198(11) -0.0097(10) -0.0072(10) 0.0116(10)
C19 0.0182(9) 0.0254(11) 0.0187(10) 0.0062(8) -0.0014(8) -0.0005(8)
C20 0.0267(11) 0.0177(10) 0.0285(12) -0.0010(9) -0.0034(9) 0.0055(8)
C21 0.0313(12) 0.0195(10) 0.0214(11) -0.0061(8) -0.0065(9) 0.0035(8)
C22 0.0172(11) 0.0630(19) 0.0517(18) 0.0335(14) 0.0026(11) 0.0113(11)
N1 0.0127(7) 0.0164(8) 0.0176(8) 0.0032(6) 0.0016(6) -0.0014(6)
N2 0.0155(8) 0.0204(8) 0.0160(9) 0.0024(7) -0.0006(6) -0.0024(6)
O1 0.0145(7) 0.0276(8) 0.0307(9) 0.0091(7) 0.0003(6) -0.0034(6)
O2 0.0179(7) 0.0360(9) 0.0293(9) 0.0162(7) 0.0020(6) 0.0064(6)

loop_
_atom_type_symbol
_atom_type_description
_atom_type_scat_dispersion_real
_atom_type_scat_dispersion_imag
_atom_type_scat_source
C C 0.0033 0.0016 'International Tables Vol C Tables 4.2.6.8 and 6.1.1.4'
H H 0.0000 0.0000 'International Tables Vol C Tables 4.2.6.8 and 6.1.1.4'
N N 0.0061 0.0033 'International Tables Vol C Tables 4.2.6.8 and 6.1.1.4'
O O 0.0106 0.0060 'International Tables Vol C Tables 4.2.6.8 and 6.1.1.4'

loop_
_geom_angle_atom_site_label_1
_geom_angle_atom_site_label_2
_geom_angle_atom_site_label_3
_geom_angle
O1 C1 N1 120.56(18)
O1 C1 C8 124.97(17)
N1 C1 C8 114.44(16)
N2 C2 N1 124.04(17)
N2 C2 C16 116.96(16)
N1 C2 C16 118.90(17)
N2 C3 C8 122.75(18)
N2 C3 C4 118.24(16)
C8 C3 C4 118.96(17)
C5 C4 C3 119.78(18)
C5 C4 H4 120.1
C3 C4 H4 120.1
C4 C5 C6 120.75(19)
C4 C5 H5 119.6
C6 C5 H5 119.6
O2 C6 C7 125.19(18)
O2 C6 C5 113.90(18)
C7 C6 C5 120.91(18)
C6 C7 C8 118.35(17)
C6 C7 H7 120.8
C8 C7 H7 120.8
C3 C8 C7 121.24(18)
C3 C8 C1 118.83(17)
C7 C8 C1 119.91(17)
N1 C9 C10 114.31(16)
N1 C9 H9A 108.7
C10 C9 H9A 108.7
N1 C9 H9B 108.7
C10 C9 H9B 108.7
H9A C9 H9B 107.6
C15A C10 C11A 117.8(6)
C15A C10 C11 113.0(7)
C11A C10 C11 20.9(4)
C15A C10 C15 17.1(6)
C11A C10 C15 116.7(8)
C11 C10 C15 118.7(8)
C15A C10 C9 120.9(5)
C11A C10 C9 121.1(4)
C11 C10 C9 123.6(4)
C15 C10 C9 117.7(8)
C12 C11 C10 120.6(9)
C12 C11 H11 119.7
C10 C11 H11 119.7
C13 C12 C11 120.6(11)
C13 C12 H12 119.7
C11 C12 H12 119.7
C15 C14 C13 120.3(15)
C15 C14 H14 119.9
C13 C14 H14 119.9
C14 C15 C10 120.0(14)
C14 C15 H15 120.0
C10 C15 H15 120.0
C10 C11A C12A 120.0(7)
C10 C11A H11A 120.0
C12A C11A H11A 120.0
C11A C12A C13 120.9(8)
C11A C12A H12A 119.6
C13 C12A H12A 119.6
C13 C14A C15A 121.3(11)
C13 C14A H14A 119.4
C15A C14A H14A 119.4
C10 C15A C14A 121.5(10)
C10 C15A H15A 119.2
C14A C15A H15A 119.2
C14A C13 C12 115.8(8)
C14A C13 C12A 118.5(7)
C12 C13 C12A 19.6(5)
C14A C13 C14 18.0(9)
C12 C13 C14 119.7(9)
C12A C13 C14 115.5(8)
C14A C13 H13 120.9
C12 C13 H13 120.1
C12A C13 H13 120.6
C14 C13 H13 120.1
C17 C16 C21 119.02(18)
C17 C16 C2 118.41(17)
C21 C16 C2 122.33(18)
C16 C17 C18 120.7(2)
C16 C17 H17 119.6
C18 C17 H17 119.6
C19 C18 C17 120.1(2)
C19 C18 H18 120.0
C17 C18 H18 120.0
C20 C19 C18 119.66(19)
C20 C19 H19 120.2
C18 C19 H19 120.2
C19 C20 C21 120.39(19)
C19 C20 H20 119.8
C21 C20 H20 119.8
C16 C21 C20 120.13(19)
C16 C21 H21 119.9
C20 C21 H21 119.9
O2 C22 H22A 109.5
O2 C22 H22B 109.5
H22A C22 H22B 109.5
O2 C22 H22C 109.5
H22A C22 H22C 109.5
H22B C22 H22C 109.5
C2 N1 C1 121.91(16)
C2 N1 C9 121.22(15)
C1 N1 C9 116.85(15)
C2 N2 C3 117.94(16)
C6 O2 C22 116.77(17)

loop_
_geom_bond_atom_site_label_1
_geom_bond_atom_site_label_2
_geom_bond_distance
C1 O1 1.224(2)
C1 N1 1.408(2)
C1 C8 1.462(3)
C2 N2 1.290(2)
C2 N1 1.390(2)
C2 C16 1.500(3)
C3 N2 1.390(2)
C3 C8 1.400(3)
C3 C4 1.406(3)
C4 C5 1.375(3)
C4 H4 0.9500
C5 C6 1.402(3)
C5 H5 0.9500
C6 O2 1.366(2)
C6 C7 1.377(3)
C7 C8 1.410(3)
C7 H7 0.9500
C9 N1 1.475(2)
C9 C10 1.513(3)
C9 H9A 0.9900
C9 H9B 0.9900
C10 C15A 1.374(12)
C10 C11A 1.387(8)
C10 C11 1.401(10)
C10 C15 1.401(16)
C11 C12 1.394(11)
C11 H11 0.9500
C12 C13 1.357(14)
C12 H12 0.9500
C14 C15 1.384(12)
C14 C13 1.414(19)
C14 H14 0.9500
C15 H15 0.9500
C11A C12A 1.389(8)
C11A H11A 0.9500
C12A C13 1.394(11)
C12A H12A 0.9500
C14A C13 1.339(15)
C14A C15A 1.385(9)
C14A H14A 0.9500
C15A H15A 0.9500
C13 H13 0.9500
C16 C17 1.384(3)
C16 C21 1.387(3)
C17 C18 1.387(3)
C17 H17 0.9500
C18 C19 1.382(3)
C18 H18 0.9500
C19 C20 1.377(3)
C19 H19 0.9500
C20 C21 1.394(3)
C20 H20 0.9500
C21 H21 0.9500
C22 O2 1.427(3)
C22 H22A 0.9800
C22 H22B 0.9800
C22 H22C 0.9800
